data_4324048
loop_
_publ_author_name
'F. Albert Cotton'
'Steven C. Haefner'
'Alfred P. Sattelberger'

_publ_section_title
;
 Metal-Metal Multiply-Bonded Complexes of Technetium. 3.1 Preparation and
 Characterization of Phosphine Complexes of Technetium Possessing a
 Metal-Metal Bond Order of 3.5
;
_journal_name_full 'Inorganic Chemistry'
_journal_page_first 1831
_journal_page_last 1838
_journal_paper_doi 10.1021/ic9508583
_journal_volume 35
_journal_year 1996
_chemical_compound_source 'cold CH3CN solution with 4:1 diethyl ether and thf'
_chemical_formula_moiety 'C32 H44 Cl4 P4 Tc 1+, F6 P 1-, 0.5(C4 H8 O) '
_chemical_formula_structural '(Tc Cl2 ((C H3)2 (C6 H5) P)2)2 (P F6) (C4 H8 O)0.5'
_chemical_formula_sum 'C34 H48 Cl4 F6 O0.5 P5 Tc2'
_chemical_formula_weight 1071.37
_chemical_name_common 'Ditechnetium tetrachloro tetra(dimethylphenylphosphine) hexafluorophosphate'
_chemical_name_systematic
; 
 Ditechnetium tetrachloro tetra(dimethylphenylphosphine) hexafluorophosphate 
;
_space_group_IT_number 14
_symmetry_cell_setting monoclinic
_symmetry_space_group_name_Hall '-P 2ybc'
_symmetry_space_group_name_H-M 'P 1 21/c 1'
_atom_sites_solution_hydrogens geom
_atom_sites_solution_primary direct
_atom_sites_solution_secondary difmap
_audit_creation_method SHELXL
_cell_angle_alpha 90.00
_cell_angle_beta 111.04(2)
_cell_angle_gamma 90.00
_cell_formula_units_Z 4
_cell_length_a 10.580(3)
_cell_length_b 33.327(3)
_cell_length_c 13.861(3)
_cell_measurement_reflns_used 25
_cell_measurement_temperature 293(2)
_cell_measurement_theta_max 45
_cell_measurement_theta_min 30
_cell_volume 4561.5(18)
_computing_cell_refinement TEXSAN
_computing_data_collection TEXSAN
_computing_data_reduction TEXSAN
_computing_molecular_graphics ORTEP
_computing_structure_refinement 'SHELXL-93 (Sheldrick, 1993)'
_computing_structure_solution 'SHELXS-86 (Sheldrick, 1990)'
_diffrn_ambient_temperature 293(2)
_diffrn_measurement_device 'AFC5R (Rigaku) '
_diffrn_measurement_method theta-2theta
_diffrn_radiation_monochromator graphite
_diffrn_radiation_source 'rotating anode'
_diffrn_radiation_type CuK\a
_diffrn_radiation_wavelength 1.54184
_diffrn_reflns_av_R_equivalents 0.0230
_diffrn_reflns_av_sigmaI/netI 0.0442
_diffrn_reflns_limit_h_max 11
_diffrn_reflns_limit_h_min 0
_diffrn_reflns_limit_k_max 37
_diffrn_reflns_limit_k_min 0
_diffrn_reflns_limit_l_max 14
_diffrn_reflns_limit_l_min -15
_diffrn_reflns_number 6089
_diffrn_reflns_theta_max 55.00
_diffrn_reflns_theta_min 2.65
_diffrn_standards_decay_% 9%
_diffrn_standards_interval_count 250
_diffrn_standards_number 3
_exptl_absorpt_coefficient_mu 9.171
_exptl_absorpt_correction_T_max 1.00
_exptl_absorpt_correction_T_min 0.61
_exptl_absorpt_correction_type empirical
_exptl_crystal_colour green
_exptl_crystal_density_diffrn 1.560
_exptl_crystal_density_method n/a
_exptl_crystal_description acicular
_exptl_crystal_F_000 2156
_exptl_crystal_size_max 0.40
_exptl_crystal_size_mid 0.15
_exptl_crystal_size_min 0.10
_refine_diff_density_max 0.667
_refine_diff_density_min -1.048
_refine_diff_density_rms 0.112
_refine_ls_extinction_method none
_refine_ls_goodness_of_fit_all 1.079
_refine_ls_goodness_of_fit_obs 1.111
_refine_ls_hydrogen_treatment noref
_refine_ls_matrix_type full
_refine_ls_number_parameters 570
_refine_ls_number_reflns 5682
_refine_ls_number_restraints 223
_refine_ls_restrained_S_all 1.086
_refine_ls_restrained_S_obs 1.102
_refine_ls_R_factor_all 0.0681
_refine_ls_R_factor_obs 0.0504
_refine_ls_shift/esd_max 0.007
_refine_ls_shift/esd_mean 0.000
_refine_ls_structure_factor_coef Fsqd
_refine_ls_weighting_details 'w=1/[\s^2^(Fo^2^)+(0.0873P)^2^+10.7174P] where P=(Fo^2^+2Fc^2^)/3'
_refine_ls_weighting_scheme calc
_refine_ls_wR_factor_all 0.1545
_refine_ls_wR_factor_obs 0.1412
_reflns_number_observed 4719
_reflns_number_total 5726
_reflns_observed_criterion >2sigma(I)
_cod_data_source_file ic9508583_3.cif
_cod_data_source_block xl
_cod_depositor_comments
;
The following automatic conversions were performed:

'_refine_ls_weighting_scheme' value 'calc
w=1/[\s^2^(Fo^2^)+(0.0873P)^2^+10.7174P] where P=(Fo^2^+2Fc^2^)/3'
was changed to 'calc'. New tag '_refine_ls_weighting_details' was
created. The value of the new tag was set to
'w=1/[\s^2^(Fo^2^)+(0.0873P)^2^+10.7174P] where P=(Fo^2^+2Fc^2^)/3'.

Automatic conversion script
Id: cif_fix_values 3143 2015-03-26 13:38:13Z robertas 
;
_cod_original_cell_volume 4561.7(15)
_cod_original_formula_sum 'C34 H48 Cl4 F6 O0.50 P5 Tc2'
_cod_database_code 4324048

loop_
_symmetry_equiv_pos_as_xyz
'x, y, z'
'-x, y+1/2, -z+1/2'
'-x, -y, -z'
'x, -y-1/2, z-1/2'

loop_
_atom_site_aniso_label
_atom_site_aniso_U_11
_atom_site_aniso_U_22
_atom_site_aniso_U_33
_atom_site_aniso_U_23
_atom_site_aniso_U_13
_atom_site_aniso_U_12
Tc1 0.0441(3) 0.0439(3) 0.0496(4) -0.0021(2) 0.0117(3) -0.0007(2)
Tc2 0.0423(3) 0.0449(4) 0.0538(4) -0.0047(2) 0.0126(3) -0.0016(2)
Cl1 0.0516(11) 0.0591(11) 0.0734(12) 0.0038(9) 0.0213(9) -0.0033(8)
Cl2 0.0658(12) 0.0496(11) 0.0787(13) -0.0015(9) 0.0243(10) -0.0082(9)
Cl3 0.0649(12) 0.0711(13) 0.0628(12) -0.0198(10) 0.0234(10) -0.0099(10)
Cl4 0.0585(12) 0.0776(14) 0.0627(12) 0.0020(10) 0.0055(10) 0.0096(10)
P1 0.0562(12) 0.0557(12) 0.0531(11) 0.0028(9) 0.0115(9) -0.0012(9)
P2 0.0587(12) 0.0660(13) 0.0537(11) -0.0096(10) 0.0164(10) -0.0001(10)
P3 0.0539(12) 0.0483(11) 0.0703(13) 0.0061(9) 0.0181(10) 0.0001(9)
P4 0.0484(11) 0.0551(12) 0.0790(14) -0.0114(10) 0.0190(10) -0.0071(9)
P5 0.078(2) 0.0595(13) 0.0695(14) -0.0020(11) 0.0186(12) -0.0076(11)
F1 0.150(5) 0.087(4) 0.102(4) 0.026(3) 0.011(4) 0.016(4)
F2 0.172(6) 0.089(4) 0.086(4) 0.010(3) -0.007(4) 0.006(4)
F3 0.142(11) 0.142(10) 0.078(6) -0.036(7) 0.019(8) 0.037(9)
F4 0.114(9) 0.140(9) 0.098(6) -0.030(7) 0.041(8) 0.009(8)
F5 0.103(7) 0.104(9) 0.173(14) 0.001(10) 0.016(9) -0.039(8)
F6 0.075(6) 0.110(9) 0.172(13) 0.010(10) 0.025(7) -0.029(7)
F13 0.129(12) 0.067(7) 0.127(12) -0.020(10) -0.056(13) -0.007(11)
F14 0.146(13) 0.077(7) 0.138(12) -0.040(10) -0.042(15) -0.022(13)
F15 0.105(9) 0.237(22) 0.115(12) 0.010(17) 0.062(11) 0.002(17)
F16 0.091(8) 0.248(21) 0.125(11) -0.040(17) 0.064(10) -0.031(15)
C1 0.090(7) 0.080(6) 0.057(5) 0.009(4) 0.025(5) -0.007(5)
C2 0.070(6) 0.063(5) 0.067(5) -0.007(4) 0.005(4) -0.008(4)
C3 0.059(5) 0.053(5) 0.075(6) 0.010(4) 0.011(4) 0.006(4)
C4 0.075(6) 0.062(5) 0.081(6) 0.001(5) 0.011(5) 0.022(5)
C5 0.099(8) 0.090(7) 0.090(7) -0.008(6) 0.026(6) 0.016(6)
C6 0.084(7) 0.081(7) 0.124(10) 0.017(7) 0.032(7) 0.025(6)
C7 0.096(8) 0.119(10) 0.091(8) 0.024(7) -0.001(6) 0.032(7)
C8 0.085(7) 0.100(8) 0.082(7) 0.008(6) 0.006(6) 0.032(6)
C9 0.063(6) 0.101(7) 0.073(6) -0.030(5) 0.007(5) -0.004(5)
C10 0.097(7) 0.077(6) 0.068(6) 0.013(5) 0.029(5) 0.014(5)
C11 0.073(6) 0.054(5) 0.060(5) -0.012(4) 0.020(4) -0.003(4)
C12 0.067(5) 0.062(5) 0.079(6) -0.013(4) 0.031(5) -0.011(4)
C13 0.075(6) 0.077(7) 0.101(7) -0.012(5) 0.036(5) 0.010(5)
C14 0.089(7) 0.061(6) 0.110(8) -0.020(5) 0.041(6) -0.001(5)
C15 0.121(9) 0.051(5) 0.111(8) -0.010(5) 0.045(7) -0.007(6)
C16 0.088(7) 0.071(6) 0.091(7) -0.016(5) 0.042(6) -0.009(5)
C17 0.074(6) 0.071(6) 0.081(6) 0.021(5) 0.034(5) 0.013(4)
C18 0.058(5) 0.054(5) 0.096(7) 0.003(5) 0.009(5) -0.016(4)
C19 0.074(6) 0.050(5) 0.080(6) 0.000(4) 0.011(5) 0.009(4)
C20 0.291(22) 0.096(9) 0.137(11) 0.049(8) 0.137(14) 0.094(12)
C21 0.464(37) 0.124(13) 0.136(13) 0.069(10) 0.167(19) 0.175(20)
C22 0.194(17) 0.124(14) 0.131(12) -0.037(10) -0.006(11) 0.106(13)
C23 0.078(8) 0.055(7) 0.445(33) -0.053(12) 0.107(13) -0.008(6)
C24 0.083(8) 0.055(7) 0.378(25) 0.023(10) 0.107(12) 0.005(6)
C25 0.084(7) 0.088(7) 0.091(7) 0.004(5) 0.041(6) -0.012(5)
C26 0.072(6) 0.072(6) 0.103(7) -0.021(5) 0.018(5) -0.024(5)
C27 0.052(5) 0.064(6) 0.138(9) -0.025(6) 0.044(6) -0.012(4)
C28 0.053(6) 0.090(8) 0.185(13) 0.024(8) 0.042(7) 0.011(6)
C29 0.066(8) 0.104(10) 0.256(21) 0.031(12) 0.056(11) 0.015(7)
C30 0.088(11) 0.102(12) 0.307(31) -0.066(16) 0.102(15) -0.031(10)
C31 0.081(10) 0.125(14) 0.330(30) -0.107(17) 0.105(14) -0.041(9)
C32 0.084(8) 0.099(8) 0.196(14) -0.060(9) 0.069(9) -0.023(7)
O1 0.097(18) 0.079(20) 0.092(13) 0.051(17) 0.016(14) -0.022(18)
C33 0.103(22) 0.119(21) 0.097(15) 0.025(32) 0.046(20) 0.001(26)
C34 0.095(25) 0.157(26) 0.086(14) 0.023(22) -0.008(20) -0.119(25)
C35 0.089(23) 0.098(33) 0.100(18) -0.017(35) -0.030(29) 0.041(29)
C36 0.098(20) 0.068(22) 0.099(16) -0.009(20) 0.013(19) -0.014(21)
O1B 0.112(20) 0.158(26) 0.089(13) 0.025(17) -0.020(15) -0.109(21)
C33B 0.089(15) 0.067(23) 0.116(18) 0.002(22) 0.013(19) -0.030(20)
C34B 0.098(19) 0.061(24) 0.089(14) 0.005(20) 0.012(18) 0.001(22)
C35B 0.093(15) 0.086(25) 0.093(14) 0.049(21) 0.004(17) -0.027(21)
C36B 0.092(16) 0.110(21) 0.099(15) 0.022(31) 0.036(18) 0.007(24)

loop_
_atom_site_label
_atom_site_type_symbol
_atom_site_fract_x
_atom_site_fract_y
_atom_site_fract_z
_atom_site_U_iso_or_equiv
_atom_site_thermal_displace_type
_atom_site_occupancy
_atom_site_calc_flag
_atom_site_refinement_flags
_atom_site_disorder_group
Tc1 Tc 0.20813(6) 0.12835(2) 0.29839(4) 0.0472(2) Uani 1 d . .
Tc2 Tc 0.07353(6) 0.17476(2) 0.29980(4) 0.0483(2) Uani 1 d . .
Cl1 Cl 0.4037(2) 0.15535(6) 0.2838(2) 0.0617(5) Uani 1 d . .
Cl2 Cl 0.1099(2) 0.06732(6) 0.3159(2) 0.0651(5) Uani 1 d . .
Cl3 Cl 0.1168(2) 0.19237(6) 0.4714(2) 0.0661(5) Uani 1 d . .
Cl4 Cl -0.0611(2) 0.19025(7) 0.1301(2) 0.0708(6) Uani 1 d . .
P1 P 0.3583(2) 0.11816(6) 0.4816(2) 0.0572(5) Uani 1 d . .
P2 P 0.1451(2) 0.10982(7) 0.1137(2) 0.0605(5) Uani 1 d . .
P3 P 0.1858(2) 0.23917(6) 0.2887(2) 0.0586(5) Uani 1 d . .
P4 P -0.1285(2) 0.14142(6) 0.3135(2) 0.0619(5) Uani 1 d . .
P5 P 0.5292(3) 0.12788(7) 0.8833(2) 0.0711(6) Uani 1 d U .
F1 F 0.4525(8) 0.1589(2) 0.7956(5) 0.123(2) Uani 1 d U .
F2 F 0.6056(8) 0.0964(2) 0.9687(5) 0.130(2) Uani 1 d U .
F3 F 0.5696(25) 0.1060(6) 0.8022(9) 0.126(4) Uani 0.60(2) d PU 1
F4 F 0.4835(21) 0.1498(5) 0.9660(12) 0.117(3) Uani 0.60(2) d PU 1
F5 F 0.3954(17) 0.1026(6) 0.8479(17) 0.136(5) Uani 0.60(2) d PU 1
F6 F 0.6621(14) 0.1527(5) 0.9228(15) 0.124(5) Uani 0.60(2) d PU 1
F13 F 0.4565(35) 0.0905(6) 0.8137(21) 0.135(7) Uani 0.40(2) d PU 2
F14 F 0.5998(36) 0.1649(6) 0.9452(21) 0.146(7) Uani 0.40(2) d PU 2
F15 F 0.4130(28) 0.1329(12) 0.9218(23) 0.146(6) Uani 0.40(2) d PU 2
F16 F 0.6430(23) 0.1240(11) 0.8341(22) 0.148(6) Uani 0.40(2) d PU 2
C1 C 0.2769(9) 0.1003(3) 0.5674(6) 0.076(2) Uani 1 d . .
H1A H 0.2207(9) 0.0776(3) 0.5367(6) 0.114 Uiso 1 calc R .
H1B H 0.2221(9) 0.1213(3) 0.5794(6) 0.114 Uiso 1 calc R .
H1C H 0.3444(9) 0.0924(3) 0.6320(6) 0.114 Uiso 1 calc R .
C2 C 0.4603(9) 0.1604(3) 0.5473(7) 0.072(2) Uani 1 d . .
H2A H 0.5067(9) 0.1713(3) 0.5052(7) 0.108 Uiso 1 calc R .
H2B H 0.5253(9) 0.1516(3) 0.6121(7) 0.108 Uiso 1 calc R .
H2C H 0.4030(9) 0.1805(3) 0.5595(7) 0.108 Uiso 1 calc R .
C3 C 0.4842(8) 0.0798(2) 0.4869(7) 0.066(2) Uani 1 d . .
C4 C 0.4857(9) 0.0598(3) 0.4022(7) 0.077(3) Uani 1 d . .
H4 H 0.4197(9) 0.0655(3) 0.3382(7) 0.093 Uiso 1 calc R .
C5 C 0.5827(11) 0.0314(3) 0.4086(9) 0.095(3) Uani 1 d . .
H5 H 0.5832(11) 0.0186(3) 0.3491(9) 0.114 Uiso 1 calc R .
C6 C 0.6768(11) 0.0219(3) 0.5009(10) 0.098(3) Uani 1 d . .
H6 H 0.7414(11) 0.0023(3) 0.5059(10) 0.117 Uiso 1 calc R .
C7 C 0.6759(12) 0.0417(4) 0.5877(9) 0.111(4) Uani 1 d . .
H7 H 0.7422(12) 0.0359(4) 0.6514(9) 0.134 Uiso 1 calc R .
C8 C 0.5786(10) 0.0701(3) 0.5821(8) 0.095(3) Uani 1 d . .
H8 H 0.5767(10) 0.0825(3) 0.6417(8) 0.114 Uiso 1 calc R .
C9 C -0.0265(9) 0.0930(3) 0.0443(7) 0.084(3) Uani 1 d . .
H9A H -0.0886(9) 0.1143(3) 0.0422(7) 0.125 Uiso 1 calc R .
H9B H -0.0459(9) 0.0702(3) 0.0789(7) 0.125 Uiso 1 calc R .
H9C H -0.0358(9) 0.0857(3) -0.0249(7) 0.125 Uiso 1 calc R .
C10 C 0.1792(10) 0.1465(3) 0.0298(7) 0.081(3) Uani 1 d . .
H10A H 0.1262(10) 0.1701(3) 0.0268(7) 0.121 Uiso 1 calc R .
H10B H 0.1558(10) 0.1354(3) -0.0384(7) 0.121 Uiso 1 calc R .
H10C H 0.2736(10) 0.1533(3) 0.0564(7) 0.121 Uiso 1 calc R .
C11 C 0.2506(9) 0.0673(2) 0.1119(6) 0.064(2) Uani 1 d . .
C12 C 0.3745(8) 0.0720(3) 0.1027(7) 0.068(2) Uani 1 d . .
H12 H 0.4053(8) 0.0977(3) 0.0962(7) 0.082 Uiso 1 calc R .
C13 C 0.4539(10) 0.0392(3) 0.1030(8) 0.083(3) Uani 1 d . .
H13 H 0.5367(10) 0.0432(3) 0.0951(8) 0.100 Uiso 1 calc R .
C14 C 0.4147(11) 0.0016(3) 0.1143(8) 0.086(3) Uani 1 d . .
H14 H 0.4704(11) -0.0201(3) 0.1153(8) 0.103 Uiso 1 calc R .
C15 C 0.2904(12) -0.0044(3) 0.1244(8) 0.093(3) Uani 1 d . .
H15 H 0.2610(12) -0.0301(3) 0.1316(8) 0.112 Uiso 1 calc R .
C16 C 0.2107(10) 0.0286(3) 0.1235(7) 0.081(3) Uani 1 d . .
H16 H 0.1277(10) 0.0247(3) 0.1310(7) 0.097 Uiso 1 calc R .
C17 C 0.2402(9) 0.2441(3) 0.1804(7) 0.073(2) Uani 1 d . .
H17A H 0.1672(9) 0.2369(3) 0.1181(7) 0.110 Uiso 1 calc R .
H17B H 0.3159(9) 0.2267(3) 0.1897(7) 0.110 Uiso 1 calc R .
H17C H 0.2665(9) 0.2714(3) 0.1755(7) 0.110 Uiso 1 calc R .
C18 C 0.3313(8) 0.2535(2) 0.3999(7) 0.075(2) Uani 1 d . .
H18A H 0.3092(8) 0.2515(2) 0.4612(7) 0.112 Uiso 1 calc R .
H18B H 0.3562(8) 0.2806(2) 0.3917(7) 0.112 Uiso 1 calc R .
H18C H 0.4056(8) 0.2359(2) 0.4059(7) 0.112 Uiso 1 calc R .
C19 C 0.0695(10) 0.2804(3) 0.2750(7) 0.073(2) Uani 1 d . .
C20 C 0.0943(20) 0.3153(4) 0.2357(11) 0.158(7) Uani 1 d . .
H20 H 0.1701(20) 0.3181(4) 0.2173(11) 0.190 Uiso 1 calc R .
C21 C 0.0014(29) 0.3480(5) 0.2230(12) 0.225(13) Uani 1 d . .
H21 H 0.0119(29) 0.3713(5) 0.1898(12) 0.270 Uiso 1 calc R .
C22 C -0.1050(20) 0.3450(5) 0.2603(13) 0.167(9) Uani 1 d . .
H22 H -0.1645(20) 0.3663(5) 0.2533(13) 0.201 Uiso 1 calc R .
C23 C -0.1182(13) 0.3122(4) 0.3043(18) 0.189(10) Uani 1 d . .
H23 H -0.1874(13) 0.3098(4) 0.3306(18) 0.227 Uiso 1 calc R .
C24 C -0.0292(12) 0.2799(3) 0.3133(16) 0.165(8) Uani 1 d . .
H24 H -0.0399(12) 0.2570(3) 0.3479(16) 0.198 Uiso 1 calc R .
C25 C -0.1090(10) 0.1127(3) 0.4281(7) 0.085(3) Uani 1 d . .
H25A H -0.0522(10) 0.0899(3) 0.4313(7) 0.127 Uiso 1 calc R .
H25B H -0.1962(10) 0.1037(3) 0.4258(7) 0.127 Uiso 1 calc R .
H25C H -0.0684(10) 0.1291(3) 0.4881(7) 0.127 Uiso 1 calc R .
C26 C -0.2314(9) 0.1098(3) 0.2085(8) 0.086(3) Uani 1 d . .
H26A H -0.2467(9) 0.1231(3) 0.1438(8) 0.129 Uiso 1 calc R .
H26B H -0.3167(9) 0.1047(3) 0.2160(8) 0.129 Uiso 1 calc R .
H26C H -0.1854(9) 0.0849(3) 0.2099(8) 0.129 Uiso 1 calc R .
C27 C -0.2363(9) 0.1836(3) 0.3128(9) 0.082(3) Uani 1 d . .
C28 C -0.3201(10) 0.2001(3) 0.2200(12) 0.109(4) Uani 1 d . .
H28 H -0.3251(10) 0.1879(3) 0.1585(12) 0.131 Uiso 1 calc R .
C29 C -0.3968(12) 0.2343(4) 0.2162(16) 0.142(6) Uani 1 d . .
H29 H -0.4535(12) 0.2449(4) 0.1536(16) 0.171 Uiso 1 calc R .
C30 C -0.3859(17) 0.2517(5) 0.3074(21) 0.157(9) Uani 1 d . .
H30 H -0.4367(17) 0.2747(5) 0.3052(21) 0.189 Uiso 1 calc R .
C31 C -0.3064(15) 0.2379(5) 0.4006(20) 0.170(10) Uani 1 d . .
H31 H -0.3011(15) 0.2510(5) 0.4613(20) 0.204 Uiso 1 calc R .
C32 C -0.2296(12) 0.2019(4) 0.4021(12) 0.121(5) Uani 1 d . .
H32 H -0.1749(12) 0.1911(4) 0.4651(12) 0.145 Uiso 1 calc R .
O1 O 0.1778(39) 0.0100(10) 0.8392(24) 0.094(9) Uani 0.225(15) d PDU 1
C33 C 0.1668(85) 0.0146(36) 0.7150(37) 0.104(8) Uani 0.225(15) d PDU 1
H33A H 0.2540(85) 0.0221(36) 0.7121(37) 0.124 Uiso 0.225(15) calc PR 1
H33B H 0.1388(85) -0.0106(36) 0.6787(37) 0.124 Uiso 0.225(15) calc PR 1
C34 C 0.0917(57) 0.0381(19) 0.6795(32) 0.124(11) Uani 0.225(15) d PDU 1
H34A H 0.1395(57) 0.0603(19) 0.6629(32) 0.149 Uiso 0.225(15) calc PR 1
H34B H 0.0304(57) 0.0274(19) 0.6144(32) 0.149 Uiso 0.225(15) calc PR 1
C35 C 0.0298(60) 0.0505(18) 0.7197(38) 0.113(13) Uani 0.225(15) d PDU 1
H35A H -0.0595(60) 0.0386(18) 0.6898(38) 0.136 Uiso 0.225(15) calc PR 1
H35B H 0.0196(60) 0.0789(18) 0.7041(38) 0.136 Uiso 0.225(15) calc PR 1
C36 C 0.0632(61) 0.0472(19) 0.8055(41) 0.095(8) Uani 0.225(15) d PDU 1
H36A H -0.0134(61) 0.0406(19) 0.8254(41) 0.114 Uiso 0.225(15) calc PR 1
H36B H 0.1031(61) 0.0720(19) 0.8395(41) 0.114 Uiso 0.225(15) calc PR 1
O1B O 0.0505(32) 0.0279(12) 0.6569(22) 0.135(11) Uani 0.275(15) d PDU 2
C33B C 0.0119(42) 0.0383(14) 0.7636(35) 0.097(9) Uani 0.275(15) d PDU 2
H33C H -0.0227(42) 0.0654(14) 0.7600(35) 0.117 Uiso 0.275(15) calc PR 2
H33D H -0.0564(42) 0.0198(14) 0.7684(35) 0.117 Uiso 0.275(15) calc PR 2
C34B C 0.1050(50) 0.0350(16) 0.8302(24) 0.089(9) Uani 0.275(15) d PDU 2
H34C H 0.1249(50) 0.0610(16) 0.8636(24) 0.106 Uiso 0.275(15) calc PR 2
H34D H 0.0853(50) 0.0171(16) 0.8781(24) 0.106 Uiso 0.275(15) calc PR 2
C35B C 0.1975(44) 0.0244(15) 0.8222(30) 0.098(10) Uani 0.275(15) d PDU 2
H35C H 0.2315(44) 0.0026(15) 0.8712(30) 0.118 Uiso 0.275(15) calc PR 2
H35D H 0.2631(44) 0.0459(15) 0.8444(30) 0.118 Uiso 0.275(15) calc PR 2
C36B C 0.1976(49) 0.0137(29) 0.7468(37) 0.100(8) Uani 0.275(15) d PDU 2
H36C H 0.2062(49) -0.0153(29) 0.7472(37) 0.120 Uiso 0.275(15) calc PR 2
H36D H 0.2730(49) 0.0253(29) 0.7323(37) 0.120 Uiso 0.275(15) calc PR 2

loop_
_atom_type_symbol
_atom_type_description
_atom_type_scat_dispersion_real
_atom_type_scat_dispersion_imag
_atom_type_scat_source
C C 0.0181 0.0091 'International Tables Vol C Tables 4.2.6.8 and 6.1.1.4'
H H 0.0000 0.0000 'International Tables Vol C Tables 4.2.6.8 and 6.1.1.4'
Tc Tc 0.0057 3.0049 'International Tables Vol C Tables 4.2.6.8 and 6.1.1.4'
Cl Cl 0.3639 0.7018 'International Tables Vol C Tables 4.2.6.8 and 6.1.1.4'
P P 0.2955 0.4335 'International Tables Vol C Tables 4.2.6.8 and 6.1.1.4'
F F 0.0727 0.0534 'International Tables Vol C Tables 4.2.6.8 and 6.1.1.4'
O O 0.0492 0.0322 'International Tables Vol C Tables 4.2.6.8 and 6.1.1.4'

loop_
_geom_angle_atom_site_label_1
_geom_angle_atom_site_label_2
_geom_angle_atom_site_label_3
_geom_angle
_geom_angle_site_symmetry_1
_geom_angle_site_symmetry_3
_geom_angle_publ_flag
Tc2 Tc1 Cl1 109.96(6) . . y
Tc2 Tc1 Cl2 108.10(6) . . y
Cl1 Tc1 Cl2 141.92(7) . . y
Tc2 Tc1 P2 105.07(6) . . y
Cl1 Tc1 P2 85.69(7) . . y
Cl2 Tc1 P2 85.74(7) . . y
Tc2 Tc1 P1 106.06(6) . . y
Cl1 Tc1 P1 83.10(7) . . y
Cl2 Tc1 P1 85.40(7) . . y
P2 Tc1 P1 148.85(7) . . y
Tc1 Tc2 Cl4 108.89(6) . . y
Tc1 Tc2 Cl3 107.98(6) . . y
Cl4 Tc2 Cl3 143.12(8) . . y
Tc1 Tc2 P4 106.04(6) . . y
Cl4 Tc2 P4 86.86(8) . . y
Cl3 Tc2 P4 83.88(7) . . y
Tc1 Tc2 P3 107.08(6) . . y
Cl4 Tc2 P3 83.04(8) . . y
Cl3 Tc2 P3 85.54(7) . . y
P4 Tc2 P3 146.87(7) . . y
C1 P1 C2 105.4(4) . . ?
C1 P1 C3 104.9(4) . . ?
C2 P1 C3 103.2(4) . . ?
C1 P1 Tc1 115.9(3) . . ?
C2 P1 Tc1 117.1(3) . . ?
C3 P1 Tc1 109.0(3) . . ?
C11 P2 C10 104.7(4) . . ?
C11 P2 C9 104.9(4) . . ?
C10 P2 C9 105.1(5) . . ?
C11 P2 Tc1 105.7(3) . . ?
C10 P2 Tc1 117.0(3) . . ?
C9 P2 Tc1 118.2(3) . . ?
C17 P3 C18 105.0(4) . . ?
C17 P3 C19 104.6(4) . . ?
C18 P3 C19 103.2(4) . . ?
C17 P3 Tc2 115.7(3) . . ?
C18 P3 Tc2 117.1(3) . . ?
C19 P3 Tc2 109.9(3) . . ?
C25 P4 C27 106.9(5) . . ?
C25 P4 C26 104.2(5) . . ?
C27 P4 C26 104.6(5) . . ?
C25 P4 Tc2 118.5(3) . . ?
C27 P4 Tc2 102.2(3) . . ?
C26 P4 Tc2 119.1(3) . . ?
F15 P5 F14 90.4(17) . . ?
F3 P5 F6 93.3(11) . . ?
F3 P5 F5 88.4(10) . . ?
F6 P5 F5 177.8(11) . . ?
F15 P5 F2 94.1(10) . . ?
F3 P5 F2 91.9(6) . . ?
F14 P5 F2 95.8(9) . . ?
F6 P5 F2 86.3(7) . . ?
F5 P5 F2 92.3(7) . . ?
F3 P5 F4 178.3(10) . . ?
F6 P5 F4 88.4(8) . . ?
F5 P5 F4 89.9(10) . . ?
F2 P5 F4 88.3(6) . . ?
F15 P5 F1 86.6(10) . . ?
F3 P5 F1 87.0(6) . . ?
F14 P5 F1 85.2(9) . . ?
F6 P5 F1 94.2(7) . . ?
F5 P5 F1 87.3(7) . . ?
F2 P5 F1 178.8(4) . . ?
F4 P5 F1 92.9(6) . . ?
F15 P5 F16 175.3(13) . . ?
F14 P5 F16 90.8(16) . . ?
F2 P5 F16 90.3(10) . . ?
F1 P5 F16 89.0(10) . . ?
F15 P5 F13 91.4(16) . . ?
F14 P5 F13 177.0(18) . . ?
F2 P5 F13 86.6(8) . . ?
F1 P5 F13 92.4(8) . . ?
F16 P5 F13 87.2(15) . . ?
C4 C3 C8 119.0(8) . . ?
C4 C3 P1 123.0(6) . . ?
C8 C3 P1 118.0(7) . . ?
C3 C4 C5 121.5(9) . . ?
C6 C5 C4 120.2(10) . . ?
C5 C6 C7 118.9(10) . . ?
C6 C7 C8 121.3(10) . . ?
C3 C8 C7 118.9(10) . . ?
C12 C11 C16 117.3(8) . . ?
C12 C11 P2 121.8(6) . . ?
C16 C11 P2 120.8(7) . . ?
C11 C12 C13 120.7(8) . . ?
C14 C13 C12 121.7(9) . . ?
C13 C14 C15 119.2(9) . . ?
C16 C15 C14 118.9(9) . . ?
C15 C16 C11 122.1(9) . . ?
C24 C19 C20 117.8(10) . . ?
C24 C19 P3 123.4(8) . . ?
C20 C19 P3 118.2(9) . . ?
C19 C20 C21 118.7(16) . . ?
C22 C21 C20 120.4(15) . . ?
C23 C22 C21 118.4(12) . . ?
C22 C23 C24 120.6(16) . . ?
C19 C24 C23 123.5(13) . . ?
C32 C27 C28 118.3(11) . . ?
C32 C27 P4 121.2(10) . . ?
C28 C27 P4 120.3(9) . . ?
C27 C28 C29 122.0(15) . . ?
C30 C29 C28 117.6(18) . . ?
C31 C30 C29 124.2(20) . . ?
C30 C31 C32 116.9(20) . . ?
C27 C32 C31 120.9(16) . . ?
C36 O1 C33 82.6(25) . . ?
C34 C33 O1 107.2(28) . . ?
C35 C34 C33 121.1(29) . . ?
C34 C35 C36 119.4(29) . . ?
C35 C36 O1 106.8(28) . . ?
C36B O1B C33B 82.0(24) . . ?
C34B C33B O1B 106.9(28) . . ?
C35B C34B C33B 121.5(28) . . ?
C34B C35B C36B 120.6(28) . . ?
C35B C36B O1B 107.2(27) . . ?

loop_
_geom_bond_atom_site_label_1
_geom_bond_atom_site_label_2
_geom_bond_distance
_geom_bond_site_symmetry_2
_geom_bond_publ_flag
Tc1 Tc2 2.1073(8) . y
Tc1 Cl1 2.331(2) . y
Tc1 Cl2 2.336(2) . y
Tc1 P2 2.481(2) . y
Tc1 P1 2.489(2) . y
Tc2 Cl4 2.329(2) . y
Tc2 Cl3 2.330(2) . y
Tc2 P4 2.476(2) . y
Tc2 P3 2.485(2) . y
P1 C1 1.802(8) . ?
P1 C2 1.807(8) . ?
P1 C3 1.828(8) . ?
P2 C11 1.809(8) . ?
P2 C10 1.810(9) . ?
P2 C9 1.811(8) . ?
P3 C17 1.798(8) . ?
P3 C18 1.808(8) . ?
P3 C19 1.809(9) . ?
P4 C25 1.802(9) . ?
P4 C27 1.808(9) . ?
P4 C26 1.810(8) . ?
P5 F15 1.52(2) . ?
P5 F3 1.524(12) . ?
P5 F14 1.54(2) . ?
P5 F6 1.552(13) . ?
P5 F5 1.567(13) . ?
P5 F2 1.571(6) . ?
P5 F4 1.574(12) . ?
P5 F1 1.580(6) . ?
P5 F16 1.59(2) . ?
P5 F13 1.59(2) . ?
C3 C4 1.355(12) . ?
C3 C8 1.378(12) . ?
C4 C5 1.377(13) . ?
C5 C6 1.346(14) . ?
C6 C7 1.38(2) . ?
C7 C8 1.380(15) . ?
C11 C12 1.371(11) . ?
C11 C16 1.385(12) . ?
C12 C13 1.378(12) . ?
C13 C14 1.348(13) . ?
C14 C15 1.386(14) . ?
C15 C16 1.382(13) . ?
C19 C24 1.33(2) . ?
C19 C20 1.35(2) . ?
C20 C21 1.44(2) . ?
C21 C22 1.40(3) . ?
C22 C23 1.28(2) . ?
C23 C24 1.41(2) . ?
C27 C32 1.36(2) . ?
C27 C28 1.39(2) . ?
C28 C29 1.39(2) . ?
C29 C30 1.36(2) . ?
C30 C31 1.34(3) . ?
C31 C32 1.45(2) . ?
O1 C36 1.68(4) . ?
O1 C33 1.69(4) . ?
C33 C34 1.10(4) . ?
C34 C35 1.08(6) . ?
C35 C36 1.12(4) . ?
O1B C36B 1.68(4) . ?
O1B C33B 1.70(4) . ?
C33B C34B 1.09(4) . ?
C34B C35B 1.08(6) . ?
C35B C36B 1.11(4) . ?

loop_
_geom_torsion_atom_site_label_1
_geom_torsion_atom_site_label_2
_geom_torsion_atom_site_label_3
_geom_torsion_atom_site_label_4
_geom_torsion
_geom_torsion_site_symmetry_1
_geom_torsion_site_symmetry_2
_geom_torsion_site_symmetry_3
_geom_torsion_site_symmetry_4
_geom_torsion_publ_flag
P1 Tc1 Tc2 Cl3 -3.59(8) . . . . y
P1 Tc1 Tc2 Cl4 175.56(8) . . . . ?
P2 Tc1 Tc2 Cl3 177.18(8) . . . . ?
P2 Tc1 Tc2 Cl4 -3.67(9) . . . . y
P3 Tc2 Tc1 Cl1 -1.15(8) . . . . y
P3 Tc2 Tc1 Cl2 177.58(7) . . . . ?
P4 Tc2 Tc1 Cl1 179.38(8) . . . . ?
P4 Tc2 Tc1 Cl2 -1.89(8) . . . . y
